data_4064279
loop_
_publ_author_name
'Deng, Zhao-Peng'
'Li, Ming-Shuai'
'Zhu, Zhi-Biao'
'Huo, Li-Hua'
'Zhao, Hui'
'Gao, Shan'

_publ_section_title
;
 Rare Organosilver(I) Coordination Polymers Constructed from
 Hydroxyl-Substituted Benzenesulfonic Acids: Syntheses, Structures and
 Characterizations
;
_journal_issue 7
_journal_name_full Organometallics
_journal_page_first 1961
_journal_paper_doi 10.1021/om200009f
_journal_volume 30
_journal_year 2011
_chemical_formula_moiety 'C6 H2 Ag4 N O11 S2, Ag H6 N2'
_chemical_formula_sum 'C6 H8 Ag5 N3 O11 S2'
_chemical_formula_weight 901.62
_chemical_name_systematic
; 
 ? 
;
_space_group_IT_number 12
_symmetry_cell_setting monoclinic
_symmetry_space_group_name_Hall '-C 2y'
_symmetry_space_group_name_H-M 'C 1 2/m 1'
_atom_sites_solution_hydrogens geom
_atom_sites_solution_primary direct
_atom_sites_solution_secondary difmap
_audit_creation_method SHELXL-97
_cell_angle_alpha 90.00
_cell_angle_beta 91.35(3)
_cell_angle_gamma 90.00
_cell_formula_units_Z 4
_cell_length_a 11.761(2)
_cell_length_b 23.561(5)
_cell_length_c 5.7475(11)
_cell_measurement_reflns_used 6190
_cell_measurement_temperature 295(2)
_cell_measurement_theta_max 24.46
_cell_measurement_theta_min 3.12
_cell_volume 1592.2(5)
_computing_cell_refinement RAPID-AUTO
_computing_data_collection 'RAPID-AUTO (Rigaku Corporation, 1998)'
_computing_data_reduction 'CrystalStructure (Rigaku/MSC and Rigaku Corporation, 2002)'
_computing_molecular_graphics 'ORTEP-II (Johnson, 1976)'
_computing_publication_material SHELXL-97
_computing_structure_refinement 'SHELXL-97 (Sheldrick, 1997)'
_computing_structure_solution 'SHELXS-97 (Sheldrick, 1997)'
_diffrn_ambient_temperature 295(2)
_diffrn_detector_area_resol_mean 10.000
_diffrn_measured_fraction_theta_full 0.994
_diffrn_measured_fraction_theta_max 0.994
_diffrn_measurement_device_type 'Rigaku RAXIS-RAPID'
_diffrn_measurement_method '\w scan'
_diffrn_radiation_monochromator graphite
_diffrn_radiation_source 'fine-focus sealed tube'
_diffrn_radiation_type MoK\a
_diffrn_radiation_wavelength 0.71073
_diffrn_reflns_av_R_equivalents 0.1028
_diffrn_reflns_av_sigmaI/netI 0.0774
_diffrn_reflns_limit_h_max 13
_diffrn_reflns_limit_h_min -15
_diffrn_reflns_limit_k_max 30
_diffrn_reflns_limit_k_min -30
_diffrn_reflns_limit_l_max 7
_diffrn_reflns_limit_l_min -7
_diffrn_reflns_number 7861
_diffrn_reflns_theta_full 27.47
_diffrn_reflns_theta_max 27.47
_diffrn_reflns_theta_min 3.12
_diffrn_standards_decay_% 0
_diffrn_standards_interval_count 0
_diffrn_standards_interval_time 0
_diffrn_standards_number 0
_exptl_absorpt_coefficient_mu 6.370
_exptl_absorpt_correction_T_max 0.4692
_exptl_absorpt_correction_T_min 0.3481
_exptl_absorpt_correction_type multi-scan
_exptl_absorpt_process_details 'ABSCOR (Higashi, 1995)'
_exptl_crystal_colour yellow
_exptl_crystal_density_diffrn 3.761
_exptl_crystal_density_method 'not measured'
_exptl_crystal_description prism
_exptl_crystal_F_000 1680
_exptl_crystal_size_max 0.21
_exptl_crystal_size_mid 0.18
_exptl_crystal_size_min 0.14
_refine_diff_density_max 2.663
_refine_diff_density_min -1.457
_refine_diff_density_rms 0.291
_refine_ls_extinction_method none
_refine_ls_goodness_of_fit_ref 1.083
_refine_ls_hydrogen_treatment mixed
_refine_ls_matrix_type full
_refine_ls_number_parameters 139
_refine_ls_number_reflns 1868
_refine_ls_number_restraints 13
_refine_ls_restrained_S_all 1.079
_refine_ls_R_factor_all 0.0521
_refine_ls_R_factor_gt 0.0494
_refine_ls_shift/su_max 0.001
_refine_ls_shift/su_mean 0.000
_refine_ls_structure_factor_coef Fsqd
_refine_ls_weighting_details 'calc w=1/[\s^2^(Fo^2^)+(0.0573P)^2^+16.3518P] where P=(Fo^2^+2Fc^2^)/3'
_refine_ls_weighting_scheme calc
_refine_ls_wR_factor_gt 0.1236
_refine_ls_wR_factor_ref 0.1259
_reflns_number_gt 1736
_reflns_number_total 1868
_reflns_threshold_expression I>2\s(I)
_cod_data_source_file om200009f_si_002.cif
_cod_data_source_block complex4
_cod_depositor_comments
;
The following automatic conversions were performed:

'_symmetry_cell_setting' value 'Monoclinic' changed to 'monoclinic'
according to /home/saulius/struct/CIF-dictionaries/cif_core.dic
dictionary named 'cif_core.dic' version 2.4.1 from 2010-06-29.

Automatic conversion script
Id: cif_fix_values 1715 2011-07-08 13:25:40Z adriana 
;
_cod_original_sg_symbol_H-M 'C 2/m'
_cod_database_code 4064279

loop_
_symmetry_equiv_pos_as_xyz
'x, y, z'
'-x, y, -z'
'x+1/2, y+1/2, z'
'-x+1/2, y+1/2, -z'
'-x, -y, -z'
'x, -y, z'
'-x+1/2, -y+1/2, -z'
'x+1/2, -y+1/2, z'

loop_
_atom_site_label
_atom_site_type_symbol
_atom_site_fract_x
_atom_site_fract_y
_atom_site_fract_z
_atom_site_U_iso_or_equiv
_atom_site_adp_type
_atom_site_occupancy
_atom_site_symmetry_multiplicity
_atom_site_calc_flag
_atom_site_refinement_flags
Ag1 Ag 0.13916(4) 0.26199(2) 0.33609(8) 0.0284(2) Uani 1 1 d .
Ag2 Ag 0.30926(5) 0.14031(2) 0.19092(9) 0.0341(2) Uani 1 1 d .
Ag3 Ag 0.26410(9) 0.5000 -0.05718(16) 0.0472(3) Uani 1 2 d SD
S1 S 0.33067(12) 0.36785(6) 0.3059(2) 0.0203(3) Uani 1 1 d .
O1 O 0.2140(4) 0.3578(2) 0.2147(8) 0.0277(10) Uani 1 1 d .
O2 O 0.3642(4) 0.4264(2) 0.2837(9) 0.0340(11) Uani 1 1 d .
O3 O 0.3423(4) 0.3467(2) 0.5447(8) 0.0298(10) Uani 1 1 d .
O4 O 0.3416(4) 0.23977(18) 0.2513(8) 0.0235(9) Uani 1 1 d .
O5 O 0.4367(10) 0.0758(3) 0.361(2) 0.0333(11) Uani 1 1 d .
O6 O 0.5000 0.1531(4) 0.5000 0.049(2) Uani 1 2 d S
N1 N 0.5000 0.1016(5) 0.5000 0.067(4) Uani 1 2 d S
N2 N 0.1329(14) 0.5000 0.172(3) 0.114(7) Uani 1 2 d SD
H2N1 H 0.0929(19) 0.4705(2) 0.149(5) 0.171 Uiso 1 1 d D
H2N2 H 0.160(3) 0.5000 0.310(4) 0.171 Uiso 1 2 d SD
N3 N 0.3978(10) 0.5000 -0.2949(17) 0.046(2) Uani 1 2 d SD
H3N1 H 0.455(8) 0.5000 -0.200(19) 0.070 Uiso 1 2 d SD
H3N2 H 0.400(7) 0.4705(2) -0.380(3) 0.070 Uiso 1 1 d D
C1 C 0.5000 0.2388(3) 0.0000 0.0183(15) Uani 1 2 d S
H1 H 0.5000 0.1993 0.0000 0.022 Uiso 1 2 calc SR
C2 C 0.4171(5) 0.2678(2) 0.1357(10) 0.0185(11) Uani 1 1 d .
C3 C 0.4219(5) 0.3280(2) 0.1347(9) 0.0194(11) Uani 1 1 d .
C4 C 0.5000 0.3564(3) 0.0000 0.0180(15) Uani 1 2 d S
H4 H 0.5000 0.3959 0.0000 0.022 Uiso 1 2 calc SR

loop_
_atom_site_aniso_label
_atom_site_aniso_U_11
_atom_site_aniso_U_22
_atom_site_aniso_U_33
_atom_site_aniso_U_23
_atom_site_aniso_U_13
_atom_site_aniso_U_12
Ag1 0.0260(3) 0.0387(3) 0.0204(3) 0.00296(18) 0.0001(2) -0.00156(18)
Ag2 0.0390(3) 0.0374(3) 0.0263(3) -0.00303(19) 0.0074(2) -0.0022(2)
Ag3 0.0543(6) 0.0490(5) 0.0386(5) 0.000 0.0070(4) 0.000
S1 0.0200(7) 0.0245(7) 0.0168(7) -0.0023(5) 0.0067(5) 0.0016(5)
O1 0.018(2) 0.040(3) 0.025(2) 0.0009(18) 0.0067(19) 0.0026(17)
O2 0.037(3) 0.025(2) 0.041(3) -0.010(2) 0.014(2) 0.0024(19)
O3 0.031(2) 0.044(3) 0.015(2) -0.0003(18) 0.0074(18) 0.006(2)
O4 0.023(2) 0.028(2) 0.021(2) 0.0022(16) 0.0099(18) -0.0028(16)
O5 0.034(3) 0.021(2) 0.038(3) -0.007(2) 0.010(2) 0.0021(19)
O6 0.037(4) 0.046(5) 0.065(6) 0.000 0.022(4) 0.000
N1 0.063(7) 0.039(6) 0.095(10) 0.000 -0.050(7) 0.000
N2 0.054(8) 0.21(2) 0.076(12) 0.000 0.017(9) 0.000
N3 0.064(7) 0.047(6) 0.029(5) 0.000 0.009(5) 0.000
C1 0.019(4) 0.019(4) 0.018(4) 0.000 0.003(3) 0.000
C2 0.019(3) 0.025(3) 0.012(2) 0.0017(19) 0.000(2) 0.001(2)
C3 0.021(3) 0.024(3) 0.014(2) -0.001(2) 0.004(2) 0.001(2)
C4 0.020(4) 0.015(3) 0.019(4) 0.000 0.006(3) 0.000

loop_
_atom_type_symbol
_atom_type_description
_atom_type_scat_dispersion_real
_atom_type_scat_dispersion_imag
_atom_type_scat_source
C C 0.0033 0.0016 'International Tables Vol C Tables 4.2.6.8 and 6.1.1.4'
H H 0.0000 0.0000 'International Tables Vol C Tables 4.2.6.8 and 6.1.1.4'
N N 0.0061 0.0033 'International Tables Vol C Tables 4.2.6.8 and 6.1.1.4'
O O 0.0106 0.0060 'International Tables Vol C Tables 4.2.6.8 and 6.1.1.4'
S S 0.1246 0.1234 'International Tables Vol C Tables 4.2.6.8 and 6.1.1.4'
Ag Ag -0.8971 1.1015 'International Tables Vol C Tables 4.2.6.8 and 6.1.1.4'

loop_
_geom_angle_atom_site_label_1
_geom_angle_atom_site_label_2
_geom_angle_atom_site_label_3
_geom_angle
_geom_angle_site_symmetry_1
_geom_angle_site_symmetry_3
O4 Ag1 O4 97.02(14) 7_556 .
O4 Ag1 C1 144.60(11) 7_556 7
O4 Ag1 C1 117.20(12) . 7
O4 Ag1 O1 105.39(16) 7_556 .
O4 Ag1 O1 78.09(14) . .
C1 Ag1 O1 91.1(2) 7 .
C1 Ag1 O3 103.9(2) 7 7_556
O4 Ag1 O3 77.03(14) . 7_556
O4 Ag1 O3 73.79(15) 7_556 7_556
O1 Ag1 O3 154.77(15) . 7_556
O3 Ag1 O6 130.9(1) 7_556 7_556
C1 Ag1 O6 83.50(14) 7 7_556
O4 Ag1 O6 142.5(1) . 7_556
O4 Ag1 O6 73.5(1) 7_556 7_556
O1 Ag1 O6 70.2(1) . 7_556
O4 Ag1 Ag1 50.10(11) 7_556 7_556
O4 Ag1 Ag1 46.92(11) . 7_556
C1 Ag1 Ag1 162.41(11) 7 7_556
O1 Ag1 Ag1 92.05(11) . 7_556
O5 Ag2 O1 119.2(4) . 7
O5 Ag2 O3 107.3(4) . 7_556
O1 Ag2 O3 124.02(16) 7 7_556
O5 Ag2 O4 118.5(2) . .
O1 Ag2 O4 98.07(16) 7 .
O3 Ag2 O4 84.34(16) 7_556 .
O6 Ag2 O1 133.8(1) . 7
O6 Ag2 O3 100.3(4) . 7_556
O6 Ag2 O4 71.7(1) . .
O5 Ag2 O6 47.0(3) . .
N2 Ag3 N3 179.5(6) . .
N2 Ag3 O2 82.2(4) . .
O2 Ag3 N3 98.2(3) . .
O2 S1 O3 112.9(3) . .
O2 S1 O1 112.0(3) . .
O3 S1 O1 110.2(3) . .
O2 S1 C3 107.0(3) . .
O3 S1 C3 107.5(3) . .
O1 S1 C3 107.0(3) . .
S1 O1 Ag2 115.9(2) . 7
S1 O1 Ag1 111.8(3) . .
Ag2 O1 Ag1 104.96(19) 7 .
S1 O3 Ag2 119.9(3) . 7_556
C2 O4 Ag1 117.9(4) . 7_556
C2 O4 Ag2 122.0(4) . .
Ag1 O4 Ag2 97.95(15) 7_556 .
C2 O4 Ag1 131.2(4) . .
Ag1 O4 Ag1 82.98(13) 7_556 .
Ag2 O4 Ag1 94.85(15) . .
N1 O5 Ag2 108.7(6) . .
O6 N1 O5 119.4(6) . .
O6 N1 O5 119.4(6) . 2_656
O5 N1 O5 121.2(12) . 2_656
Ag3 N2 H2N1 108.8(15) . .
Ag3 N2 H2N2 108.9(19) . .
H2N1 N2 H2N2 110(6) . .
Ag3 N3 H3N1 100(10) . .
Ag3 N3 H3N2 114(5) . .
H3N1 N3 H3N2 109(6) . .
C2 C1 C2 123.1(7) 2_655 .
C2 C1 Ag1 91.4(2) 2_655 7
C2 C1 Ag1 89.0(2) . 7
C2 C1 Ag1 89.0(2) 2_655 8
C2 C1 Ag1 91.4(2) . 8
Ag1 C1 Ag1 179.2(4) 7 8
C2 C1 H1 118.5 2_655 .
C2 C1 H1 118.5 . .
Ag1 C1 H1 89.6 7 .
Ag1 C1 H1 89.6 8 .
O4 C2 C3 122.5(5) . .
O4 C2 C1 121.0(5) . .
C3 C2 C1 116.5(5) . .
C4 C3 C2 120.8(5) . .
C4 C3 S1 118.6(5) . .
C2 C3 S1 120.7(4) . .
C3 C4 C3 122.3(7) . 2_655
C3 C4 H4 118.9 . .
C3 C4 H4 118.9 2_655 .

loop_
_geom_bond_atom_site_label_1
_geom_bond_atom_site_label_2
_geom_bond_distance
_geom_bond_site_symmetry_2
Ag1 O4 2.377(5) 7_556
Ag1 O4 2.497(5) .
Ag1 C1 2.5022(9) 7
Ag1 C2 2.863(6) 7
Ag1 C2 2.915(6) 8_455
Ag1 O1 2.528(5) .
Ag1 O3 2.659(5) 7_556
Ag1 O6 2.764(5) 7_556
Ag1 Ag1 3.2304(14) 7_556
Ag2 O5 2.334(8) .
Ag2 O6 2.845(2) .
Ag2 O1 2.341(5) 7
Ag2 O3 2.389(4) 7_556
Ag2 O4 2.398(4) .
Ag3 N2 2.051(16) .
Ag3 N3 2.107(10) .
Ag3 O2 2.850(5) .
Ag3 O2 2.850(5) 6_565
S1 O2 1.443(5) .
S1 O3 1.463(5) .
S1 O1 1.476(5) .
S1 C3 1.747(6) .
O1 Ag2 2.341(5) 7
O3 Ag2 2.389(4) 7_556
O4 C2 1.302(7) .
O4 Ag1 2.377(5) 7_556
O5 N1 1.238(10) .
O6 N1 1.213(14) .
N1 O5 1.238(10) 2_656
N2 H2N1 0.85(2) .
N2 H2N2 0.85(3) .
N3 H3N1 0.86(11) .
N3 H3N2 0.851(14) .
C1 C2 1.437(7) 2_655
C1 C2 1.437(7) .
C1 Ag1 2.5022(9) 7
C1 Ag1 2.5022(9) 8
C1 H1 0.9300 .
C2 C3 1.418(8) .
C3 C4 1.388(7) .
C4 C3 1.388(7) 2_655
C4 H4 0.9300 .

loop_
_geom_hbond_atom_site_label_D
_geom_hbond_atom_site_label_H
_geom_hbond_atom_site_label_A
_geom_hbond_distance_DH
_geom_hbond_distance_HA
_geom_hbond_distance_DA
_geom_hbond_angle_DHA
_geom_hbond_site_symmetry_A
N2 H2N1 O5 0.85(2) 2.48(3) 3.133(17) 134.2(19) 8_455
N3 H3N2 O2 0.851(14) 2.22(2) 2.997(10) 151(4) 1_554

loop_
_geom_torsion_atom_site_label_1
_geom_torsion_atom_site_label_2
_geom_torsion_atom_site_label_3
_geom_torsion_atom_site_label_4
_geom_torsion
_geom_torsion_site_symmetry_1
_geom_torsion_site_symmetry_4
O2 S1 O1 Ag2 73.0(3) . 7
O3 S1 O1 Ag2 -160.5(3) . 7
C3 S1 O1 Ag2 -44.0(3) . 7
O2 S1 O1 Ag1 -166.8(2) . .
O3 S1 O1 Ag1 -40.3(3) . .
C3 S1 O1 Ag1 76.2(3) . .
O4 Ag1 O1 S1 54.8(3) 7_556 .
O4 Ag1 O1 S1 -39.3(2) . .
C1 Ag1 O1 S1 -156.9(3) 7 .
Ag1 Ag1 O1 S1 5.8(2) 7_556 .
O4 Ag1 O1 Ag2 -178.78(15) 7_556 7
O4 Ag1 O1 Ag2 87.11(18) . 7
C1 Ag1 O1 Ag2 -30.49(16) 7 7
Ag1 Ag1 O1 Ag2 132.20(14) 7_556 7
O2 S1 O3 Ag2 86.4(4) . 7_556
O1 S1 O3 Ag2 -39.6(4) . 7_556
C3 S1 O3 Ag2 -155.9(3) . 7_556
O5 Ag2 O4 C2 78.6(6) . .
O1 Ag2 O4 C2 -51.1(5) 7 .
O3 Ag2 O4 C2 -174.8(5) 7_556 .
O5 Ag2 O4 Ag1 -51.6(5) . 7_556
O1 Ag2 O4 Ag1 178.74(14) 7 7_556
O3 Ag2 O4 Ag1 55.12(17) 7_556 7_556
O5 Ag2 O4 Ag1 -135.1(5) . .
O1 Ag2 O4 Ag1 95.18(16) 7 .
O3 Ag2 O4 Ag1 -28.45(16) 7_556 .
O4 Ag1 O4 C2 -121.2(5) 7_556 .
C1 Ag1 O4 C2 68.1(6) 7 .
O1 Ag1 O4 C2 -16.9(5) . .
Ag1 Ag1 O4 C2 -121.2(5) 7_556 .
O4 Ag1 O4 Ag1 0.0 7_556 7_556
C1 Ag1 O4 Ag1 -170.7(2) 7 7_556
O1 Ag1 O4 Ag1 104.32(16) . 7_556
O4 Ag1 O4 Ag2 97.44(15) 7_556 .
C1 Ag1 O4 Ag2 -73.2(2) 7 .
O1 Ag1 O4 Ag2 -158.24(19) . .
Ag1 Ag1 O4 Ag2 97.44(15) 7_556 .
O1 Ag2 O5 N1 129.9(8) 7 .
O3 Ag2 O5 N1 -82.2(10) 7_556 .
O4 Ag2 O5 N1 10.8(11) . .
Ag2 O5 N1 O6 -11.3(11) . .
Ag2 O5 N1 O5 168.7(11) . 2_656
Ag1 O4 C2 C3 -71.8(6) 7_556 .
Ag2 O4 C2 C3 167.1(4) . .
Ag1 O4 C2 C3 34.4(8) . .
Ag1 O4 C2 C1 108.7(5) 7_556 .
Ag2 O4 C2 C1 -12.4(7) . .
Ag1 O4 C2 C1 -145.1(4) . .
C2 C1 C2 O4 178.2(6) 2_655 .
Ag1 C1 C2 O4 87.2(5) 7 .
Ag1 C1 C2 O4 -92.1(5) 8 .
C2 C1 C2 C3 -1.4(4) 2_655 .
Ag1 C1 C2 C3 -92.4(5) 7 .
Ag1 C1 C2 C3 88.3(5) 8 .
O4 C2 C3 C4 -176.7(5) . .
C1 C2 C3 C4 2.8(7) . .
O4 C2 C3 S1 4.0(8) . .
C1 C2 C3 S1 -176.4(3) . .
O2 S1 C3 C4 -4.8(5) . .
O3 S1 C3 C4 -126.2(4) . .
O1 S1 C3 C4 115.5(4) . .
O2 S1 C3 C2 174.5(5) . .
O3 S1 C3 C2 53.0(6) . .
O1 S1 C3 C2 -65.3(5) . .
C2 C3 C4 C3 -1.5(4) . 2_655
S1 C3 C4 C3 177.8(5) . 2_655
